data_1554698
loop_
_publ_author_name
'Ren, Demin'
'Liu, Bin'
'Li, Xiaofang'
'Koniarz, Sebastian'
'Pawlicki, Mi\/losz'
'Chmielewski, Piotr J.'

_publ_section_title
;
 Reactions of 2-aza-21-carbaporphyrin with aniline derivatives
;
_journal_issue 7
_journal_name_full 'Organic Chemistry Frontiers'
_journal_page_first 908
_journal_paper_doi 10.1039/C9QO00024K
_journal_volume 6
_journal_year 2019
_chemical_formula_moiety 'C65 H56 N6 O6, 2(C7 H8)'
_chemical_formula_sum 'C79 H72 N6 O6'
_chemical_formula_weight 1201.42
_space_group_crystal_system monoclinic
_space_group_IT_number 14
_space_group_name_Hall '-P 2ybc'
_space_group_name_H-M_alt 'P 1 21/c 1'
_atom_sites_solution_hydrogens geom
_audit_creation_method SHELXL-2018/3
_audit_update_record
;
2018-12-21 deposited with the CCDC.
2019-02-12 downloaded from the CCDC.
;
_cell_angle_alpha 90
_cell_angle_beta 100.325(6)
_cell_angle_gamma 90
_cell_formula_units_Z 4
_cell_length_a 33.740(2)
_cell_length_b 12.9479(8)
_cell_length_c 14.8229(8)
_cell_measurement_reflns_used 3868
_cell_measurement_temperature 100(2)
_cell_measurement_theta_max 78.2135
_cell_measurement_theta_min 2.6601
_cell_volume 6370.7(7)
_computing_structure_refinement 'SHELXL-2018/3 (Sheldrick, 2018)'
_diffrn_ambient_temperature 100(2)
_diffrn_detector_area_resol_mean 8.1956
_diffrn_measured_fraction_theta_full 0.999
_diffrn_measured_fraction_theta_max 0.999
_diffrn_measurement_device_type 'Xcalibur, Onyx'
_diffrn_measurement_method '\w scans'
_diffrn_radiation_type CuK\a
_diffrn_radiation_wavelength 1.54184
_diffrn_reflns_av_R_equivalents 0.1371
_diffrn_reflns_av_unetI/netI 0.1405
_diffrn_reflns_Laue_measured_fraction_full 0.999
_diffrn_reflns_Laue_measured_fraction_max 0.999
_diffrn_reflns_limit_h_max 38
_diffrn_reflns_limit_h_min -35
_diffrn_reflns_limit_k_max 14
_diffrn_reflns_limit_k_min -14
_diffrn_reflns_limit_l_max 13
_diffrn_reflns_limit_l_min -17
_diffrn_reflns_number 41715
_diffrn_reflns_point_group_measured_fraction_full 0.999
_diffrn_reflns_point_group_measured_fraction_max 0.999
_diffrn_reflns_theta_full 62.500
_diffrn_reflns_theta_max 62.500
_diffrn_reflns_theta_min 2.662
_diffrn_source 'Enhance (Cu) X-ray Source'
_exptl_absorpt_coefficient_mu 0.629
_exptl_absorpt_correction_type none
_exptl_crystal_colour brown
_exptl_crystal_density_diffrn 1.253
_exptl_crystal_description needle
_exptl_crystal_F_000 2544
_exptl_crystal_recrystallization_method 'Re-crystallisation from solvent: dichloromethane/ toluene'
_exptl_crystal_size_max 0.701
_exptl_crystal_size_mid 0.10
_exptl_crystal_size_min 0.08
_refine_diff_density_max 0.302
_refine_diff_density_min -0.345
_refine_diff_density_rms 0.069
_refine_ls_extinction_method none
_refine_ls_goodness_of_fit_ref 0.867
_refine_ls_hydrogen_treatment constr
_refine_ls_matrix_type full
_refine_ls_number_parameters 915
_refine_ls_number_reflns 10157
_refine_ls_number_restraints 54
_refine_ls_restrained_S_all 0.865
_refine_ls_R_factor_all 0.1186
_refine_ls_R_factor_gt 0.0678
_refine_ls_shift/su_max 0.000
_refine_ls_shift/su_mean 0.000
_refine_ls_structure_factor_coef Fsqd
_refine_ls_weighting_details 'w=1/[\s^2^(Fo^2^)+(0.0743P)^2^] where P=(Fo^2^+2Fc^2^)/3'
_refine_ls_weighting_scheme calc
_refine_ls_wR_factor_gt 0.1572
_refine_ls_wR_factor_ref 0.1707
_reflns_Friedel_coverage 0.000
_reflns_number_gt 4894
_reflns_number_total 10157
_reflns_threshold_expression 'I > 2\s(I)'
_cod_data_source_file c9qo00024k2.cif
_cod_data_source_block shelx_CCDC1
_cod_original_sg_symbol_H-M 'P 21/c'
_cod_database_code 1554698
_shelx_shelxl_version_number 2018/3
_shelx_space_group_comment
;
The symmetry employed for this shelxl refinement is uniquely defined
by the following loop, which should always be used as a source of
symmetry information in preference to the above space-group names.
They are only intended as comments.
;

loop_
_space_group_symop_operation_xyz
'x, y, z'
'-x, y+1/2, -z+1/2'
'-x, -y, -z'
'x, -y-1/2, z-1/2'

loop_
_atom_site_label
_atom_site_type_symbol
_atom_site_fract_x
_atom_site_fract_y
_atom_site_fract_z
_atom_site_U_iso_or_equiv
_atom_site_adp_type
_atom_site_occupancy
_atom_site_site_symmetry_order
_atom_site_calc_flag
_atom_site_refinement_flags_posn
_atom_site_refinement_flags_adp
_atom_site_refinement_flags_occupancy
_atom_site_disorder_assembly
_atom_site_disorder_group
C1 C 0.28184(12) 0.0522(3) -0.0028(2) 0.0279(9) Uani 1 1 d . . . . .
N2 N 0.32384(11) 0.0723(3) 0.0046(2) 0.0376(9) Uani 1 1 d . . . . .
C3 C 0.34262(12) 0.0461(3) 0.0884(2) 0.0281(9) Uani 1 1 d . . . . .
C4 C 0.31361(12) 0.0060(3) 0.1422(3) 0.0282(9) Uani 1 1 d . . . . .
C5 C 0.32360(13) -0.0154(3) 0.2373(3) 0.0307(9) Uani 1 1 d . . . . .
C6 C 0.29602(12) -0.0170(3) 0.2987(3) 0.0283(9) Uani 1 1 d . . . . .
C7 C 0.30406(13) -0.0431(3) 0.3929(3) 0.0343(10) Uani 1 1 d . . . . .
H7 H 0.329266 -0.065407 0.426440 0.041 Uiso 1 1 calc R U . . .
C8 C 0.26925(13) -0.0308(3) 0.4276(3) 0.0322(9) Uani 1 1 d . . . . .
H8 H 0.265966 -0.044808 0.488728 0.039 Uiso 1 1 calc R U . . .
C9 C 0.23884(12) 0.0068(3) 0.3553(2) 0.0292(9) Uani 1 1 d . . . . .
C10 C 0.19847(12) 0.0325(3) 0.3578(3) 0.0279(9) Uani 1 1 d . . . . .
C11 C 0.17059(12) 0.0737(3) 0.2847(2) 0.0284(9) Uani 1 1 d . . . . .
C12 C 0.12983(12) 0.1035(3) 0.2939(2) 0.0307(9) Uani 1 1 d . . . . .
H12 H 0.117976 0.096226 0.347090 0.037 Uiso 1 1 calc R U . . .
C13 C 0.11218(12) 0.1434(3) 0.2126(2) 0.0294(9) Uani 1 1 d . . . . .
H13 H 0.085671 0.170614 0.197631 0.035 Uiso 1 1 calc R U . . .
C14 C 0.14129(12) 0.1366(3) 0.1532(2) 0.0275(9) Uani 1 1 d . . . . .
C15 C 0.13263(12) 0.1692(3) 0.0602(2) 0.0274(9) Uani 1 1 d . . . . .
C16 C 0.15889(12) 0.1612(3) -0.0029(2) 0.0264(9) Uani 1 1 d . . . . .
C17 C 0.14973(12) 0.1830(3) -0.0980(3) 0.0298(9) Uani 1 1 d . . . . .
H17 H 0.124526 0.206991 -0.130271 0.036 Uiso 1 1 calc R U . . .
C18 C 0.18314(12) 0.1638(3) -0.1360(2) 0.0306(9) Uani 1 1 d . . . . .
H18 H 0.185240 0.172952 -0.198533 0.037 Uiso 1 1 calc R U . . .
C19 C 0.21440(12) 0.1274(3) -0.0645(2) 0.0295(9) Uani 1 1 d . . . . .
C20 C 0.25361(12) 0.0983(3) -0.0736(3) 0.0280(9) Uani 1 1 d . . . . .
C21 C 0.27636(12) 0.0018(3) 0.0801(3) 0.0276(9) Uani 1 1 d . . . . .
N22 N 0.25630(10) 0.0123(2) 0.2785(2) 0.0290(8) Uani 1 1 d . . . . .
H22 H 0.243773 0.031973 0.223995 0.035 Uiso 1 1 calc R U . . .
N23 N 0.17715(10) 0.0952(2) 0.1973(2) 0.0275(7) Uani 1 1 d . . . . .
N24 N 0.19793(10) 0.1295(2) 0.01477(19) 0.0282(7) Uani 1 1 d . . . . .
H24 H 0.211075 0.112529 0.069510 0.034 Uiso 1 1 calc R U . . .
N25 N 0.24179(9) -0.0422(2) 0.1000(2) 0.0271(7) Uani 1 1 d . . . . .
C26 C 0.21537(13) -0.0962(3) 0.0420(3) 0.0306(9) Uani 1 1 d . . . . .
C27 C 0.22067(13) -0.1357(3) -0.0452(3) 0.0312(9) Uani 1 1 d . . . . .
H27 H 0.245677 -0.125550 -0.064893 0.037 Uiso 1 1 calc R U . . .
C28 C 0.19121(13) -0.1864(3) -0.0995(3) 0.0324(9) Uani 1 1 d . . . . .
C29 C 0.14952(13) -0.1939(3) -0.0767(3) 0.0354(10) Uani 1 1 d . . . . .
C30 C 0.14640(13) -0.1590(3) 0.0170(3) 0.0334(10) Uani 1 1 d . . . . .
C31 C 0.17738(12) -0.1158(3) 0.0727(3) 0.0304(9) Uani 1 1 d . . . . .
H31 H 0.174653 -0.097539 0.133408 0.036 Uiso 1 1 calc R U . . .
O1 O 0.19225(9) -0.2343(2) -0.17952(18) 0.0386(7) Uani 1 1 d . . . . .
C32 C 0.23004(15) -0.2314(4) -0.2122(3) 0.0477(12) Uani 1 1 d . . . . .
H32B H 0.227271 -0.268466 -0.270589 0.072 Uiso 1 1 calc R U . . .
H32C H 0.237499 -0.159422 -0.221042 0.072 Uiso 1 1 calc R U . . .
H32D H 0.251027 -0.264258 -0.167022 0.072 Uiso 1 1 calc R U . . .
O2 O 0.12135(9) -0.2282(2) -0.13080(19) 0.0389(7) Uani 1 1 d . . . . .
O3 O 0.10888(9) -0.1747(2) 0.0359(2) 0.0390(7) Uani 1 1 d . . . . .
C33 C 0.10347(14) -0.1441(4) 0.1265(3) 0.0455(11) Uani 1 1 d . . . . .
H33F H 0.075673 -0.158279 0.133681 0.068 Uiso 1 1 calc R U . . .
H33G H 0.122059 -0.183168 0.172445 0.068 Uiso 1 1 calc R U . . .
H33H H 0.108992 -0.070092 0.134806 0.068 Uiso 1 1 calc R U . . .
N34 N 0.38062(17) 0.0651(5) 0.1134(3) 0.0405(15) Uani 0.663(4) 1 d . . P A -3
H34A H 0.389981 0.048242 0.170751 0.049 Uiso 0.663(4) 1 calc R U P A -3
C35 C 0.41034(12) 0.1074(4) 0.0677(3) 0.0378(16) Uani 0.663(4) 1 d G U P A -3
C36 C 0.44829(14) 0.1206(4) 0.1211(2) 0.0433(16) Uani 0.663(4) 1 d G U P A -3
H36 H 0.452789 0.102850 0.184316 0.052 Uiso 0.663(4) 1 calc R U P A -3
C37 C 0.47965(11) 0.1598(5) 0.0820(3) 0.0385(17) Uani 0.663(4) 1 d G U P A -3
C38 C 0.47306(11) 0.1857(4) -0.0104(3) 0.0392(15) Uani 0.663(4) 1 d G U P A -3
C39 C 0.43511(13) 0.1725(4) -0.0638(2) 0.0378(13) Uani 0.663(4) 1 d G U P A -3
C40 C 0.40375(10) 0.1333(5) -0.0248(3) 0.0360(15) Uani 0.663(4) 1 d G U P A -3
H40 H 0.377814 0.124269 -0.061272 0.043 Uiso 0.663(4) 1 calc R U P A -3
O4 O 0.51803(16) 0.1716(4) 0.1283(3) 0.0547(14) Uani 0.663(4) 1 d . U P A -3
C41 C 0.5272(2) 0.1333(7) 0.2207(5) 0.0597(18) Uani 0.663(4) 1 d . U P A -3
H41F H 0.555656 0.146592 0.245936 0.089 Uiso 0.663(4) 1 calc R U P A -3
H41G H 0.510252 0.168489 0.258270 0.089 Uiso 0.663(4) 1 calc R U P A -3
H41H H 0.522080 0.058857 0.220859 0.089 Uiso 0.663(4) 1 calc R U P A -3
O5 O 0.5049(4) 0.2228(12) -0.0486(7) 0.059(3) Uani 0.663(4) 1 d . U P A -3
C42 C 0.5250(4) 0.1466(9) -0.0877(7) 0.063(3) Uani 0.663(4) 1 d . U P A -3
H42A H 0.547024 0.177570 -0.113301 0.095 Uiso 0.663(4) 1 calc R U P A -3
H42B H 0.535942 0.095757 -0.040795 0.095 Uiso 0.663(4) 1 calc R U P A -3
H42C H 0.506191 0.112303 -0.136649 0.095 Uiso 0.663(4) 1 calc R U P A -3
O6 O 0.43181(18) 0.1970(7) -0.1535(4) 0.0506(19) Uani 0.663(4) 1 d . . P A -3
C44 C 0.3947(2) 0.1758(6) -0.2116(4) 0.052(2) Uani 0.663(4) 1 d . . P A -3
H44A H 0.396242 0.197002 -0.274354 0.078 Uiso 0.663(4) 1 calc R U P A -3
H44B H 0.389082 0.101659 -0.210469 0.078 Uiso 0.663(4) 1 calc R U P A -3
H44C H 0.373145 0.214214 -0.190208 0.078 Uiso 0.663(4) 1 calc R U P A -3
O45 O 0.4498(3) 0.1887(8) -0.2193(6) 0.046(3) Uani 0.337(4) 1 d . . P A 4
O37 O 0.4862(4) 0.1644(16) 0.0989(9) 0.067(4) Uani 0.337(4) 1 d . U P A 4
N1A N 0.3461(3) 0.1166(8) -0.0481(6) 0.035(3) Uani 0.337(4) 1 d . . P A 4
H1AA H 0.331211 0.140963 -0.098524 0.041 Uiso 0.337(4) 1 calc R U P A 4
C1D C 0.38656(19) 0.1356(8) -0.0462(5) 0.024(2) Uani 0.337(4) 1 d G U P A 4
C2D C 0.3967(2) 0.1552(8) -0.1314(5) 0.033(2) Uani 0.337(4) 1 d G U P A 4
H2DA H 0.376467 0.153417 -0.185049 0.040 Uiso 0.337(4) 1 calc R U P A 4
C3D C 0.4363(3) 0.1773(11) -0.1382(6) 0.045(5) Uani 0.337(4) 1 d G U P A 4
C4D C 0.4659(2) 0.1798(10) -0.0598(7) 0.046(2) Uani 0.337(4) 1 d G U P A 4
C5D C 0.4558(2) 0.1602(8) 0.0255(6) 0.043(3) Uani 0.337(4) 1 d G U P A 4
C6D C 0.4161(2) 0.1381(9) 0.0323(4) 0.041(3) Uani 0.337(4) 1 d G U P A 4
H6DA H 0.409203 0.124771 0.090535 0.049 Uiso 0.337(4) 1 calc R U P A 4
C2E C 0.4775(5) 0.1433(16) 0.1874(11) 0.073(4) Uani 0.337(4) 1 d . U P A 4
H2EA H 0.502204 0.149266 0.233237 0.110 Uiso 0.337(4) 1 calc R U P A 4
H2EB H 0.457512 0.192976 0.201506 0.110 Uiso 0.337(4) 1 calc R U P A 4
H2EC H 0.466685 0.073137 0.188623 0.110 Uiso 0.337(4) 1 calc R U P A 4
C3E C 0.4212(4) 0.1768(12) -0.3001(9) 0.047(4) Uani 0.337(4) 1 d . . P A 4
H3EA H 0.434289 0.186669 -0.353347 0.070 Uiso 0.337(4) 1 calc R U P A 4
H3EB H 0.409599 0.107266 -0.301870 0.070 Uiso 0.337(4) 1 calc R U P A 4
H3EC H 0.399764 0.228155 -0.301362 0.070 Uiso 0.337(4) 1 calc R U P A 4
O38 O 0.5041(8) 0.207(2) -0.0647(16) 0.046(2) Uani 0.337(4) 1 d . U P A 4
C4E C 0.5296(6) 0.1071(15) -0.0661(15) 0.048(3) Uani 0.337(4) 1 d . U P A 4
H42E H 0.557456 0.125847 -0.069620 0.072 Uiso 0.337(4) 1 calc R U P A 4
H42F H 0.529253 0.067378 -0.009998 0.072 Uiso 0.337(4) 1 calc R U P A 4
H42G H 0.518265 0.065275 -0.119587 0.072 Uiso 0.337(4) 1 calc R U P A 4
C51 C 0.36675(12) -0.0260(3) 0.2798(2) 0.0318(9) Uani 1 1 d . . . . .
C52 C 0.38640(13) 0.0451(4) 0.3438(3) 0.0368(10) Uani 1 1 d . . . . .
H52 H 0.371317 0.098961 0.365021 0.044 Uiso 1 1 calc R U . . .
C53 C 0.42739(14) 0.0383(4) 0.3766(3) 0.0428(11) Uani 1 1 d . . . . .
H53 H 0.439987 0.088869 0.418629 0.051 Uiso 1 1 calc R U . . .
C54 C 0.45058(14) -0.0408(4) 0.3493(3) 0.0459(12) Uani 1 1 d . . . . .
C55 C 0.43078(14) -0.1133(4) 0.2879(3) 0.0510(13) Uani 1 1 d . . . . .
H55 H 0.445688 -0.169191 0.269231 0.061 Uiso 1 1 calc R U . . .
C56 C 0.39028(14) -0.1062(4) 0.2536(3) 0.0444(12) Uani 1 1 d . . . . .
H56 H 0.377904 -0.156742 0.211240 0.053 Uiso 1 1 calc R U . . .
C57 C 0.49507(15) -0.0483(5) 0.3852(3) 0.0641(16) Uani 1 1 d . . . . .
H57A H 0.503484 0.009236 0.427248 0.096 Uiso 1 1 calc R U . . .
H57B H 0.501018 -0.113824 0.417831 0.096 Uiso 1 1 calc R U . . .
H57C H 0.509724 -0.045058 0.333816 0.096 Uiso 1 1 calc R U . . .
C101 C 0.18485(12) 0.0158(3) 0.4474(3) 0.0299(9) Uani 1 1 d . . . . .
C102 C 0.20150(13) 0.0699(3) 0.5266(3) 0.0356(10) Uani 1 1 d . . . . .
H102 H 0.221983 0.119731 0.524509 0.043 Uiso 1 1 calc R U . . .
C103 C 0.18814(14) 0.0509(3) 0.6087(3) 0.0379(10) Uani 1 1 d . . . . .
H103 H 0.200078 0.087187 0.662413 0.045 Uiso 1 1 calc R U . . .
C104 C 0.15774(13) -0.0199(3) 0.6135(3) 0.0343(10) Uani 1 1 d . . . . .
C105 C 0.14147(13) -0.0732(3) 0.5342(3) 0.0346(10) Uani 1 1 d . . . . .
H105 H 0.120923 -0.122859 0.536420 0.042 Uiso 1 1 calc R U . . .
C106 C 0.15448(12) -0.0558(3) 0.4521(3) 0.0313(9) Uani 1 1 d . . . . .
H106 H 0.142627 -0.092793 0.398663 0.038 Uiso 1 1 calc R U . . .
C107 C 0.14205(16) -0.0368(4) 0.7011(3) 0.0482(12) Uani 1 1 d . . . . .
H10B H 0.120804 -0.089311 0.691295 0.072 Uiso 1 1 calc R U . . .
H10C H 0.164080 -0.060134 0.749138 0.072 Uiso 1 1 calc R U . . .
H10D H 0.131048 0.028121 0.720126 0.072 Uiso 1 1 calc R U . . .
C151 C 0.09237(12) 0.2149(3) 0.0251(2) 0.0279(9) Uani 1 1 d . . . . .
C152 C 0.05707(12) 0.1573(3) 0.0089(2) 0.0322(9) Uani 1 1 d . . . . .
H152 H 0.058313 0.085559 0.022619 0.039 Uiso 1 1 calc R U . . .
C153 C 0.02054(13) 0.2007(3) -0.0263(3) 0.0370(10) Uani 1 1 d . . . . .
H153 H -0.002886 0.158578 -0.036609 0.044 Uiso 1 1 calc R U . . .
C154 C 0.01714(13) 0.3070(4) -0.0473(3) 0.0353(10) Uani 1 1 d . . . . .
C155 C 0.05210(13) 0.3638(3) -0.0306(2) 0.0323(9) Uani 1 1 d . . . . .
H155 H 0.050772 0.435725 -0.043336 0.039 Uiso 1 1 calc R U . . .
C156 C 0.08906(13) 0.3203(3) 0.0040(2) 0.0311(9) Uani 1 1 d . . . . .
H156 H 0.112502 0.362432 0.013585 0.037 Uiso 1 1 calc R U . . .
C157 C -0.02305(14) 0.3543(4) -0.0851(3) 0.0476(12) Uani 1 1 d . . . . .
H15B H -0.043904 0.300729 -0.091851 0.071 Uiso 1 1 calc R U . . .
H15C H -0.029283 0.407807 -0.043042 0.071 Uiso 1 1 calc R U . . .
H15D H -0.022205 0.385155 -0.145099 0.071 Uiso 1 1 calc R U . . .
C201 C 0.26712(12) 0.1204(3) -0.1616(2) 0.0287(9) Uani 1 1 d . . . . .
C202 C 0.28371(13) 0.0436(3) -0.2074(3) 0.0360(10) Uani 1 1 d . . . . .
H202 H 0.286297 -0.023888 -0.181985 0.043 Uiso 1 1 calc R U . . .
C203 C 0.29685(13) 0.0621(3) -0.2902(3) 0.0365(10) Uani 1 1 d . . . . .
H203 H 0.307398 0.006767 -0.320667 0.044 Uiso 1 1 calc R U . . .
C204 C 0.29468(12) 0.1600(3) -0.3283(3) 0.0331(10) Uani 1 1 d . . . . .
C205 C 0.27841(13) 0.2378(3) -0.2820(3) 0.0338(10) Uani 1 1 d . . . . .
H205 H 0.276852 0.305789 -0.306503 0.041 Uiso 1 1 calc R U . . .
C206 C 0.26438(12) 0.2198(3) -0.2012(3) 0.0322(9) Uani 1 1 d . . . . .
H206 H 0.252814 0.274714 -0.172307 0.039 Uiso 1 1 calc R U . . .
C207 C 0.31033(13) 0.1812(4) -0.4155(3) 0.0393(10) Uani 1 1 d . . . . .
H20C H 0.306252 0.254234 -0.431840 0.059 Uiso 1 1 calc R U . . .
H20D H 0.339138 0.164928 -0.406290 0.059 Uiso 1 1 calc R U . . .
H20E H 0.295770 0.138202 -0.464966 0.059 Uiso 1 1 calc R U . . .
C1S C 0.36632(18) 0.6298(5) 0.1177(4) 0.0688(16) Uani 1 1 d . . . . .
H1S H 0.365844 0.582523 0.166506 0.083 Uiso 1 1 calc R U . . .
C2S C 0.33554(19) 0.7012(5) 0.0958(4) 0.0740(19) Uani 1 1 d . . . . .
H2S H 0.313804 0.702619 0.128614 0.089 Uiso 1 1 calc R U . . .
C3S C 0.33702(16) 0.7709(5) 0.0247(4) 0.0635(16) Uani 1 1 d . . . . .
H3S H 0.316102 0.820439 0.009488 0.076 Uiso 1 1 calc R U . . .
C4S C 0.36877(16) 0.7695(4) -0.0249(3) 0.0536(13) Uani 1 1 d . . . . .
C5S C 0.39788(15) 0.6960(4) -0.0006(3) 0.0505(12) Uani 1 1 d . . . . .
H5S H 0.419486 0.692541 -0.033727 0.061 Uiso 1 1 calc R U . . .
C6S C 0.39720(18) 0.6265(5) 0.0702(4) 0.0641(15) Uani 1 1 d . . . . .
H6S H 0.418130 0.577059 0.085379 0.077 Uiso 1 1 calc R U . . .
C7S C 0.3707(2) 0.8436(5) -0.1012(4) 0.089(2) Uani 1 1 d . . . . .
H7D H 0.347365 0.889980 -0.108332 0.134 Uiso 1 1 calc R U . . .
H7E H 0.395518 0.884247 -0.086902 0.134 Uiso 1 1 calc R U . . .
H7F H 0.370404 0.805284 -0.158269 0.134 Uiso 1 1 calc R U . . .
C1U C -0.02938(14) 0.3393(4) 0.1761(3) 0.0429(11) Uani 1 1 d . . . . .
H1U H -0.047852 0.294759 0.138816 0.051 Uiso 1 1 calc R U . . .
C2U C 0.01199(14) 0.3199(4) 0.1905(3) 0.0423(11) Uani 1 1 d . . . . .
H2U H 0.021732 0.261375 0.162662 0.051 Uiso 1 1 calc R U . . .
C3U C 0.03886(14) 0.3840(4) 0.2443(3) 0.0409(11) Uani 1 1 d . . . . .
H3U H 0.066892 0.369779 0.252314 0.049 Uiso 1 1 calc R U . . .
C4U C 0.02539(14) 0.4701(3) 0.2875(3) 0.0388(11) Uani 1 1 d . . . . .
C5U C -0.01539(15) 0.4883(4) 0.2724(3) 0.0461(12) Uani 1 1 d . . . . .
H5U H -0.025241 0.546400 0.300734 0.055 Uiso 1 1 calc R U . . .
C6U C -0.04265(15) 0.4246(4) 0.2173(3) 0.0496(12) Uani 1 1 d . . . . .
H6U H -0.070616 0.440028 0.207911 0.060 Uiso 1 1 calc R U . . .
C7U C 0.05499(15) 0.5421(4) 0.3436(3) 0.0505(13) Uani 1 1 d . . . . .
H7A H 0.082385 0.515659 0.346216 0.076 Uiso 1 1 calc R U . . .
H7B H 0.052747 0.610744 0.315342 0.076 Uiso 1 1 calc R U . . .
H7C H 0.049111 0.546788 0.405885 0.076 Uiso 1 1 calc R U . . .

loop_
_atom_site_aniso_label
_atom_site_aniso_U_11
_atom_site_aniso_U_22
_atom_site_aniso_U_33
_atom_site_aniso_U_23
_atom_site_aniso_U_13
_atom_site_aniso_U_12
C1 0.031(2) 0.027(2) 0.0256(17) -0.0086(16) 0.0051(16) 0.0004(17)
N2 0.042(2) 0.0289(19) 0.0434(19) -0.0090(16) 0.0114(17) -0.0027(17)
C3 0.026(3) 0.027(2) 0.0318(19) -0.0001(16) 0.0064(17) 0.0011(17)
C4 0.030(2) 0.0221(19) 0.0322(19) -0.0001(16) 0.0056(17) 0.0018(17)
C5 0.037(3) 0.0186(19) 0.036(2) -0.0044(16) 0.0048(18) -0.0037(17)
C6 0.027(2) 0.022(2) 0.0333(19) 0.0008(16) 0.0002(17) -0.0018(17)
C7 0.035(3) 0.029(2) 0.037(2) 0.0044(18) 0.0019(19) 0.0032(19)
C8 0.041(3) 0.026(2) 0.0295(18) 0.0006(16) 0.0067(18) -0.0004(18)
C9 0.034(3) 0.023(2) 0.0309(18) 0.0007(16) 0.0077(17) -0.0008(18)
C10 0.031(2) 0.0187(19) 0.0336(19) 0.0012(16) 0.0044(17) -0.0010(17)
C11 0.033(2) 0.0183(19) 0.0326(19) 0.0003(16) 0.0019(17) -0.0010(17)
C12 0.039(3) 0.026(2) 0.0284(18) -0.0010(16) 0.0101(17) -0.0042(18)
C13 0.031(2) 0.027(2) 0.0300(19) -0.0046(16) 0.0045(17) -0.0001(18)
C14 0.037(2) 0.0186(19) 0.0269(17) -0.0035(15) 0.0051(17) -0.0004(17)
C15 0.035(2) 0.0189(19) 0.0276(18) -0.0064(15) 0.0033(17) -0.0035(17)
C16 0.027(2) 0.0230(19) 0.0285(18) 0.0001(16) 0.0026(17) -0.0004(17)
C17 0.034(2) 0.022(2) 0.0326(19) -0.0014(16) 0.0049(18) 0.0022(18)
C18 0.040(3) 0.027(2) 0.0245(17) -0.0029(16) 0.0046(17) 0.0037(18)
C19 0.033(2) 0.021(2) 0.034(2) 0.0025(16) 0.0047(18) -0.0009(17)
C20 0.029(2) 0.0218(19) 0.0326(19) -0.0016(16) 0.0028(17) -0.0007(17)
C21 0.025(2) 0.0176(18) 0.041(2) -0.0037(16) 0.0087(18) 0.0019(17)
N22 0.034(2) 0.0236(17) 0.0285(15) 0.0049(13) 0.0036(14) 0.0004(15)
N23 0.029(2) 0.0226(17) 0.0305(16) -0.0010(13) 0.0054(14) -0.0001(14)
N24 0.033(2) 0.0266(17) 0.0232(14) 0.0029(13) 0.0008(14) -0.0007(15)
N25 0.0233(19) 0.0231(16) 0.0336(16) 0.0007(14) 0.0018(14) 0.0029(14)
C26 0.035(2) 0.0198(19) 0.035(2) 0.0034(17) 0.0000(18) 0.0025(18)
C27 0.030(2) 0.028(2) 0.0353(19) 0.0027(17) 0.0049(17) -0.0030(18)
C28 0.039(3) 0.023(2) 0.035(2) 0.0005(17) 0.0056(18) 0.0052(18)
C29 0.036(3) 0.021(2) 0.046(2) 0.0086(18) 0.000(2) 0.0006(19)
C30 0.031(3) 0.021(2) 0.046(2) 0.0033(17) 0.0007(19) -0.0014(18)
C31 0.031(2) 0.024(2) 0.0369(19) 0.0035(17) 0.0091(18) 0.0001(18)
O1 0.0463(19) 0.0312(16) 0.0368(14) -0.0070(13) 0.0034(13) -0.0044(14)
C32 0.059(3) 0.042(3) 0.045(2) -0.010(2) 0.019(2) -0.005(2)
O2 0.0368(18) 0.0293(15) 0.0453(15) -0.0018(13) -0.0070(14) -0.0028(13)
O3 0.0332(18) 0.0285(16) 0.0552(17) -0.0020(13) 0.0081(14) -0.0044(13)
C33 0.047(3) 0.037(3) 0.057(3) -0.008(2) 0.021(2) -0.006(2)
N34 0.037(4) 0.051(4) 0.030(2) 0.011(2) -0.002(2) -0.004(3)
C35 0.034(3) 0.037(5) 0.042(3) -0.003(3) 0.008(2) -0.005(3)
C36 0.041(3) 0.044(4) 0.043(3) 0.008(3) 0.0018(19) -0.012(3)
C37 0.030(3) 0.033(4) 0.053(3) 0.000(4) 0.008(3) 0.003(4)
C38 0.033(3) 0.031(4) 0.055(3) 0.003(3) 0.013(2) -0.012(3)
C39 0.036(3) 0.031(3) 0.047(3) 0.000(3) 0.0105(18) -0.005(3)
C40 0.025(3) 0.038(4) 0.045(3) 0.003(4) 0.004(2) 0.000(4)
O4 0.037(3) 0.072(3) 0.050(2) 0.012(2) -0.005(2) -0.017(2)
C41 0.042(4) 0.075(4) 0.055(3) 0.012(3) -0.009(3) -0.019(3)
O5 0.053(4) 0.075(6) 0.052(4) -0.004(3) 0.014(3) -0.030(4)
C42 0.057(5) 0.080(7) 0.054(4) -0.008(4) 0.013(3) -0.026(5)
O6 0.045(4) 0.068(5) 0.037(3) 0.007(3) 0.002(3) -0.018(3)
C44 0.049(5) 0.064(5) 0.041(4) 0.002(4) 0.002(3) -0.020(4)
O45 0.037(6) 0.051(6) 0.052(6) 0.006(5) 0.010(5) -0.005(4)
O37 0.039(7) 0.100(11) 0.057(5) 0.018(6) -0.007(5) -0.017(7)
N1A 0.042(7) 0.038(6) 0.027(5) 0.003(4) 0.014(5) -0.002(5)
C1D 0.017(6) 0.007(5) 0.048(5) 0.000(5) 0.007(3) 0.006(5)
C2D 0.031(4) 0.019(6) 0.050(4) 0.006(5) 0.011(4) 0.011(5)
C3D 0.041(6) 0.050(12) 0.047(5) 0.003(9) 0.017(4) -0.009(9)
C4D 0.031(4) 0.046(6) 0.062(5) 0.002(5) 0.011(3) 0.007(4)
C5D 0.028(5) 0.045(8) 0.052(5) 0.004(7) -0.006(5) -0.010(7)
C6D 0.029(6) 0.041(9) 0.049(5) -0.002(8) 0.002(4) -0.004(6)
C2E 0.046(7) 0.104(11) 0.064(6) 0.018(7) -0.007(5) -0.018(7)
C3E 0.040(9) 0.055(9) 0.045(7) 0.007(7) 0.008(6) -0.004(7)
O38 0.031(4) 0.046(6) 0.062(5) 0.003(5) 0.012(3) 0.007(4)
C4E 0.032(5) 0.047(6) 0.065(6) 0.006(5) 0.013(4) 0.008(5)
C51 0.030(2) 0.033(2) 0.0305(18) -0.0016(17) 0.0014(17) -0.0016(18)
C52 0.036(3) 0.038(2) 0.0338(19) -0.0018(19) 0.0004(18) -0.001(2)
C53 0.044(3) 0.047(3) 0.034(2) 0.000(2) -0.0020(19) -0.011(2)
C54 0.032(3) 0.068(3) 0.035(2) 0.006(2) 0.0005(19) 0.000(2)
C55 0.038(3) 0.065(3) 0.048(2) -0.008(2) 0.003(2) 0.017(2)
C56 0.034(3) 0.052(3) 0.044(2) -0.013(2) -0.003(2) 0.009(2)
C57 0.039(3) 0.102(5) 0.049(3) 0.003(3) 0.003(2) 0.004(3)
C101 0.030(2) 0.025(2) 0.0338(19) 0.0026(16) 0.0021(17) 0.0049(18)
C102 0.037(3) 0.036(2) 0.033(2) -0.0022(18) 0.0042(18) 0.003(2)
C103 0.045(3) 0.036(2) 0.032(2) -0.0027(18) 0.0050(19) 0.008(2)
C104 0.038(3) 0.033(2) 0.033(2) 0.0050(18) 0.0097(18) 0.010(2)
C105 0.044(3) 0.023(2) 0.038(2) 0.0045(17) 0.0102(19) 0.0031(19)
C106 0.040(3) 0.0182(19) 0.034(2) 0.0010(16) 0.0023(18) 0.0005(18)
C107 0.068(3) 0.037(3) 0.043(2) 0.010(2) 0.018(2) 0.009(2)
C151 0.030(2) 0.032(2) 0.0221(16) -0.0040(16) 0.0062(16) 0.0011(18)
C152 0.036(3) 0.026(2) 0.0330(19) -0.0017(17) 0.0022(18) 0.0004(19)
C153 0.030(3) 0.039(2) 0.041(2) -0.0063(19) 0.0029(19) -0.002(2)
C154 0.032(3) 0.044(3) 0.0303(19) -0.0006(18) 0.0063(17) 0.007(2)
C155 0.037(3) 0.027(2) 0.0340(19) 0.0036(17) 0.0073(18) 0.0058(19)
C156 0.038(3) 0.028(2) 0.0285(18) -0.0018(16) 0.0090(17) 0.0009(19)
C157 0.037(3) 0.053(3) 0.052(3) 0.001(2) 0.004(2) 0.008(2)
C201 0.033(2) 0.023(2) 0.0312(18) 0.0018(16) 0.0073(17) -0.0010(17)
C202 0.050(3) 0.027(2) 0.034(2) 0.0055(17) 0.0140(19) 0.003(2)
C203 0.044(3) 0.030(2) 0.037(2) -0.0030(18) 0.0111(19) 0.003(2)
C204 0.031(2) 0.035(2) 0.0314(19) -0.0018(18) 0.0022(17) -0.0013(19)
C205 0.043(3) 0.025(2) 0.0334(19) 0.0061(17) 0.0066(19) -0.0019(19)
C206 0.039(3) 0.021(2) 0.038(2) -0.0038(17) 0.0108(18) 0.0010(18)
C207 0.041(3) 0.042(3) 0.036(2) 0.0058(19) 0.0080(19) -0.006(2)
C1S 0.064(4) 0.062(4) 0.081(4) -0.010(3) 0.012(3) -0.019(3)
C2S 0.065(4) 0.084(5) 0.077(4) -0.047(4) 0.023(3) -0.027(4)
C3S 0.046(3) 0.060(4) 0.079(4) -0.039(3) -0.005(3) 0.009(3)
C4S 0.054(3) 0.045(3) 0.059(3) -0.016(2) 0.001(3) 0.004(3)
C5S 0.047(3) 0.049(3) 0.055(3) -0.004(2) 0.008(2) -0.002(2)
C6S 0.060(4) 0.057(3) 0.071(3) -0.002(3) 0.003(3) -0.011(3)
C7S 0.130(7) 0.056(4) 0.074(4) -0.004(3) -0.004(4) 0.014(4)
C1U 0.043(3) 0.038(3) 0.046(2) 0.007(2) 0.002(2) -0.007(2)
C2U 0.048(3) 0.036(2) 0.041(2) -0.002(2) 0.004(2) 0.002(2)
C3U 0.038(3) 0.040(3) 0.043(2) 0.002(2) 0.002(2) 0.002(2)
C4U 0.049(3) 0.028(2) 0.039(2) 0.0064(18) 0.008(2) -0.001(2)
C5U 0.053(3) 0.036(3) 0.051(2) 0.002(2) 0.016(2) 0.006(2)
C6U 0.042(3) 0.048(3) 0.060(3) 0.010(2) 0.014(2) 0.005(2)
C7U 0.062(4) 0.036(3) 0.050(2) 0.002(2) 0.003(2) -0.012(2)

loop_
_atom_type_symbol
_atom_type_description
_atom_type_scat_dispersion_real
_atom_type_scat_dispersion_imag
_atom_type_scat_source
C C 0.0181 0.0091 'International Tables Vol C Tables 4.2.6.8 and 6.1.1.4'
H H 0.0000 0.0000 'International Tables Vol C Tables 4.2.6.8 and 6.1.1.4'
N N 0.0311 0.0180 'International Tables Vol C Tables 4.2.6.8 and 6.1.1.4'
O O 0.0492 0.0322 'International Tables Vol C Tables 4.2.6.8 and 6.1.1.4'

loop_
_geom_angle_atom_site_label_1
_geom_angle_atom_site_label_2
_geom_angle_atom_site_label_3
_geom_angle
C20 C1 N2 120.5(4)
C20 C1 C21 130.9(4)
N2 C1 C21 107.2(3)
N1A N2 C3 116.1(6)
N1A N2 C1 134.6(6)
C3 N2 C1 109.0(3)
N34 C3 N2 120.0(4)
N34 C3 C4 129.6(4)
N2 C3 C4 110.2(3)
C5 C4 C21 131.5(4)
C5 C4 C3 123.3(4)
C21 C4 C3 105.1(3)
C6 C5 C4 125.2(4)
C6 C5 C51 115.7(3)
C4 C5 C51 118.7(4)
N22 C6 C7 106.8(3)
N22 C6 C5 125.8(3)
C7 C6 C5 127.4(4)
C8 C7 C6 108.4(4)
C8 C7 H7 125.8
C6 C7 H7 125.8
C7 C8 C9 107.8(3)
C7 C8 H8 126.1
C9 C8 H8 126.1
N22 C9 C10 124.7(3)
N22 C9 C8 106.4(4)
C10 C9 C8 128.9(4)
C11 C10 C9 125.8(4)
C11 C10 C101 118.0(4)
C9 C10 C101 116.2(3)
N23 C11 C10 127.0(4)
N23 C11 C12 110.3(3)
C10 C11 C12 122.7(4)
C13 C12 C11 106.9(3)
C13 C12 H12 126.5
C11 C12 H12 126.5
C12 C13 C14 106.5(4)
C12 C13 H13 126.7
C14 C13 H13 126.7
N23 C14 C15 125.9(4)
N23 C14 C13 111.9(3)
C15 C14 C13 122.2(4)
C16 C15 C14 125.5(4)
C16 C15 C151 116.2(3)
C14 C15 C151 118.3(3)
N24 C16 C15 126.8(3)
N24 C16 C17 106.4(3)
C15 C16 C17 126.7(4)
C18 C17 C16 108.9(4)
C18 C17 H17 125.6
C16 C17 H17 125.6
C17 C18 C19 107.9(3)
C17 C18 H18 126.1
C19 C18 H18 126.1
N24 C19 C20 127.8(3)
N24 C19 C18 105.4(3)
C20 C19 C18 126.7(4)
C19 C20 C1 124.2(4)
C19 C20 C201 118.3(3)
C1 C20 C201 117.4(4)
N25 C21 C4 124.3(4)
N25 C21 C1 128.1(4)
C4 C21 C1 107.7(3)
C6 N22 C9 110.6(3)
C6 N22 H22 124.7
C9 N22 H22 124.7
C14 N23 C11 104.4(3)
C16 N24 C19 111.3(3)
C16 N24 H24 124.3
C19 N24 H24 124.3
C26 N25 C21 125.3(3)
N25 C26 C27 126.7(4)
N25 C26 C31 114.6(3)
C27 C26 C31 118.7(4)
C28 C27 C26 121.4(4)
C28 C27 H27 119.3
C26 C27 H27 119.3
C27 C28 O1 128.6(4)
C27 C28 C29 121.4(4)
O1 C28 C29 109.9(3)
O2 C29 C30 123.5(4)
O2 C29 C28 121.8(4)
C30 C29 C28 114.6(3)
C31 C30 O3 126.2(4)
C31 C30 C29 121.9(4)
O3 C30 C29 111.9(3)
C30 C31 C26 121.0(4)
C30 C31 H31 119.5
C26 C31 H31 119.5
C28 O1 C32 116.6(3)
O1 C32 H32B 109.5
O1 C32 H32C 109.5
H32B C32 H32C 109.5
O1 C32 H32D 109.5
H32B C32 H32D 109.5
H32C C32 H32D 109.5
C30 O3 C33 115.4(3)
O3 C33 H33F 109.5
O3 C33 H33G 109.5
H33F C33 H33G 109.5
O3 C33 H33H 109.5
H33F C33 H33H 109.5
H33G C33 H33H 109.5
C3 N34 C35 133.4(4)
C3 N34 H34A 113.3
C35 N34 H34A 113.3
C36 C35 C40 120.0
C36 C35 N34 115.7(3)
C40 C35 N34 124.3(3)
C37 C36 C35 120.0
C37 C36 H36 120.0
C35 C36 H36 120.0
O4 C37 C36 123.9(4)
O4 C37 C38 116.1(4)
C36 C37 C38 120.0
O5 C38 C37 119.2(6)
O5 C38 C39 120.8(6)
C37 C38 C39 120.0
O6 C39 C40 124.1(4)
O6 C39 C38 115.9(4)
C40 C39 C38 120.0
C39 C40 C35 120.0
C39 C40 H40 120.0
C35 C40 H40 120.0
C37 O4 C41 117.7(5)
O4 C41 H41F 109.5
O4 C41 H41G 109.5
H41F C41 H41G 109.5
O4 C41 H41H 109.5
H41F C41 H41H 109.5
H41G C41 H41H 109.5
C42 O5 C38 113.5(11)
O5 C42 H42A 109.5
O5 C42 H42B 109.5
H42A C42 H42B 109.5
O5 C42 H42C 109.5
H42A C42 H42C 109.5
H42B C42 H42C 109.5
C39 O6 C44 117.5(6)
O6 C44 H44A 109.5
O6 C44 H44B 109.5
H44A C44 H44B 109.5
O6 C44 H44C 109.5
H44A C44 H44C 109.5
H44B C44 H44C 109.5
C3D O45 C3E 117.0(10)
C5D O37 C2E 118.8(13)
N2 N1A C1D 137.3(9)
N2 N1A H1AA 111.3
C1D N1A H1AA 111.3
N1A C1D C2D 114.6(6)
N1A C1D C6D 125.4(6)
C2D C1D C6D 120.0
C3D C2D C1D 120.0
C3D C2D H2DA 120.0
C1D C2D H2DA 120.0
O45 C3D C4D 115.6(8)
O45 C3D C2D 124.2(8)
C4D C3D C2D 120.0
O38 C4D C3D 120.7(12)
O38 C4D C5D 119.2(12)
C3D C4D C5D 120.0
O37 C5D C4D 116.7(9)
O37 C5D C6D 123.3(9)
C4D C5D C6D 120.0
C5D C6D C1D 120.0
C5D C6D H6DA 120.0
C1D C6D H6DA 120.0
O37 C2E H2EA 109.5
O37 C2E H2EB 109.5
H2EA C2E H2EB 109.5
O37 C2E H2EC 109.5
H2EA C2E H2EC 109.5
H2EB C2E H2EC 109.5
O45 C3E H3EA 109.5
O45 C3E H3EB 109.5
H3EA C3E H3EB 109.5
O45 C3E H3EC 109.5
H3EA C3E H3EC 109.5
H3EB C3E H3EC 109.5
C4D O38 C4E 108.8(19)
O38 C4E H42E 109.5
O38 C4E H42F 109.5
H42E C4E H42F 109.5
O38 C4E H42G 109.5
H42E C4E H42G 109.5
H42F C4E H42G 109.5
C52 C51 C56 116.8(4)
C52 C51 C5 122.4(4)
C56 C51 C5 120.7(4)
C53 C52 C51 121.2(4)
C53 C52 H52 119.4
C51 C52 H52 119.4
C52 C53 C54 121.5(4)
C52 C53 H53 119.2
C54 C53 H53 119.2
C55 C54 C53 117.2(4)
C55 C54 C57 121.3(5)
C53 C54 C57 121.5(5)
C56 C55 C54 121.7(5)
C56 C55 H55 119.1
C54 C55 H55 119.1
C55 C56 C51 121.5(4)
C55 C56 H56 119.3
C51 C56 H56 119.3
C54 C57 H57A 109.5
C54 C57 H57B 109.5
H57A C57 H57B 109.5
C54 C57 H57C 109.5
H57A C57 H57C 109.5
H57B C57 H57C 109.5
C106 C101 C102 118.8(4)
C106 C101 C10 119.1(3)
C102 C101 C10 122.2(4)
C103 C102 C101 120.1(4)
C103 C102 H102 119.9
C101 C102 H102 119.9
C104 C103 C102 121.3(4)
C104 C103 H103 119.4
C102 C103 H103 119.4
C103 C104 C105 118.0(4)
C103 C104 C107 121.2(4)
C105 C104 C107 120.8(4)
C106 C105 C104 121.5(4)
C106 C105 H105 119.2
C104 C105 H105 119.2
C105 C106 C101 120.3(4)
C105 C106 H106 119.9
C101 C106 H106 119.9
C104 C107 H10B 109.5
C104 C107 H10C 109.5
H10B C107 H10C 109.5
C104 C107 H10D 109.5
H10B C107 H10D 109.5
H10C C107 H10D 109.5
C152 C151 C156 117.0(4)
C152 C151 C15 123.2(4)
C156 C151 C15 119.8(4)
C153 C152 C151 122.0(4)
C153 C152 H152 119.0
C151 C152 H152 119.0
C152 C153 C154 121.1(4)
C152 C153 H153 119.5
C154 C153 H153 119.5
C155 C154 C153 116.7(4)
C155 C154 C157 122.5(4)
C153 C154 C157 120.8(4)
C154 C155 C156 122.6(4)
C154 C155 H155 118.7
C156 C155 H155 118.7
C155 C156 C151 120.7(4)
C155 C156 H156 119.6
C151 C156 H156 119.6
C154 C157 H15B 109.5
C154 C157 H15C 109.5
H15B C157 H15C 109.5
C154 C157 H15D 109.5
H15B C157 H15D 109.5
H15C C157 H15D 109.5
C202 C201 C206 117.0(3)
C202 C201 C20 120.6(4)
C206 C201 C20 122.4(4)
C201 C202 C203 122.0(4)
C201 C202 H202 119.0
C203 C202 H202 119.0
C204 C203 C202 120.9(4)
C204 C203 H203 119.6
C202 C203 H203 119.6
C203 C204 C205 117.4(4)
C203 C204 C207 121.1(4)
C205 C204 C207 121.5(4)
C206 C205 C204 122.2(4)
C206 C205 H205 118.9
C204 C205 H205 118.9
C205 C206 C201 120.5(4)
C205 C206 H206 119.7
C201 C206 H206 119.7
C204 C207 H20C 109.5
C204 C207 H20D 109.5
H20C C207 H20D 109.5
C204 C207 H20E 109.5
H20C C207 H20E 109.5
H20D C207 H20E 109.5
C6S C1S C2S 120.8(6)
C6S C1S H1S 119.6
C2S C1S H1S 119.6
C1S C2S C3S 118.8(6)
C1S C2S H2S 120.6
C3S C2S H2S 120.6
C2S C3S C4S 121.4(5)
C2S C3S H3S 119.3
C4S C3S H3S 119.3
C5S C4S C3S 116.8(5)
C5S C4S C7S 121.3(5)
C3S C4S C7S 121.9(5)
C4S C5S C6S 122.8(5)
C4S C5S H5S 118.6
C6S C5S H5S 118.6
C1S C6S C5S 119.4(6)
C1S C6S H6S 120.3
C5S C6S H6S 120.3
C4S C7S H7D 109.5
C4S C7S H7E 109.5
H7D C7S H7E 109.5
C4S C7S H7F 109.5
H7D C7S H7F 109.5
H7E C7S H7F 109.5
C6U C1U C2U 118.2(4)
C6U C1U H1U 120.9
C2U C1U H1U 120.9
C3U C2U C1U 121.2(4)
C3U C2U H2U 119.4
C1U C2U H2U 119.4
C2U C3U C4U 120.8(4)
C2U C3U H3U 119.6
C4U C3U H3U 119.6
C5U C4U C3U 117.4(4)
C5U C4U C7U 122.0(4)
C3U C4U C7U 120.6(4)
C4U C5U C6U 122.2(4)
C4U C5U H5U 118.9
C6U C5U H5U 118.9
C1U C6U C5U 120.3(5)
C1U C6U H6U 119.8
C5U C6U H6U 119.8
C4U C7U H7A 109.5
C4U C7U H7B 109.5
H7A C7U H7B 109.5
C4U C7U H7C 109.5
H7A C7U H7C 109.5
H7B C7U H7C 109.5

loop_
_geom_bond_atom_site_label_1
_geom_bond_atom_site_label_2
_geom_bond_distance
C1 C20 1.416(5)
C1 N2 1.425(5)
C1 C21 1.433(6)
N2 N1A 1.308(10)
N2 C3 1.333(5)
C3 N34 1.293(6)
C3 C4 1.464(6)
C4 C5 1.417(5)
C4 C21 1.419(6)
C5 C6 1.414(6)
C5 C51 1.485(6)
C6 N22 1.373(5)
C6 C7 1.414(5)
C7 C8 1.373(6)
C7 H7 0.9500
C8 C9 1.430(5)
C8 H8 0.9500
C9 N22 1.374(5)
C9 C10 1.409(6)
C10 C11 1.406(5)
C10 C101 1.496(5)
C11 N23 1.382(5)
C11 C12 1.458(6)
C12 C13 1.347(5)
C12 H12 0.9500
C13 C14 1.435(6)
C13 H13 0.9500
C14 N23 1.377(5)
C14 C15 1.421(5)
C15 C16 1.403(6)
C15 C151 1.488(6)
C16 N24 1.359(5)
C16 C17 1.417(5)
C17 C18 1.370(6)
C17 H17 0.9500
C18 C19 1.434(5)
C18 H18 0.9500
C19 N24 1.387(5)
C19 C20 1.405(6)
C20 C201 1.484(5)
C21 N25 1.376(5)
N22 H22 0.8800
N24 H24 0.8800
N25 C26 1.322(5)
C26 C27 1.430(6)
C26 C31 1.458(6)
C27 C28 1.334(6)
C27 H27 0.9500
C28 O1 1.345(5)
C28 C29 1.507(6)
C29 O2 1.213(5)
C29 C30 1.482(6)
C30 C31 1.334(6)
C30 O3 1.360(5)
C31 H31 0.9500
O1 C32 1.443(5)
C32 H32B 0.9800
C32 H32C 0.9800
C32 H32D 0.9800
O3 C33 1.442(5)
C33 H33F 0.9800
C33 H33G 0.9800
C33 H33H 0.9800
N34 C35 1.416(6)
N34 H34A 0.8800
C35 C36 1.3900
C35 C40 1.3900
C36 C37 1.3900
C36 H36 0.9500
C37 O4 1.361(6)
C37 C38 1.3900
C38 O5 1.386(14)
C38 C39 1.3900
C39 O6 1.352(6)
C39 C40 1.3900
C40 H40 0.9500
O4 C41 1.437(8)
C41 H41F 0.9800
C41 H41G 0.9800
C41 H41H 0.9800
O5 C42 1.382(18)
C42 H42A 0.9800
C42 H42B 0.9800
C42 H42C 0.9800
O6 C44 1.412(8)
C44 H44A 0.9800
C44 H44B 0.9800
C44 H44C 0.9800
O45 C3D 1.365(11)
O45 C3E 1.405(15)
O37 C5D 1.356(13)
O37 C2E 1.42(2)
N1A C1D 1.383(12)
N1A H1AA 0.8800
C1D C2D 1.3900
C1D C6D 1.3900
C2D C3D 1.3900
C2D H2DA 0.9500
C3D C4D 1.3900
C4D O38 1.35(3)
C4D C5D 1.3900
C5D C6D 1.3900
C6D H6DA 0.9500
C2E H2EA 0.9800
C2E H2EB 0.9800
C2E H2EC 0.9800
C3E H3EA 0.9800
C3E H3EB 0.9800
C3E H3EC 0.9800
O38 C4E 1.55(3)
C4E H42E 0.9800
C4E H42F 0.9800
C4E H42G 0.9800
C51 C52 1.401(6)
C51 C56 1.403(6)
C52 C53 1.384(6)
C52 H52 0.9500
C53 C54 1.393(7)
C53 H53 0.9500
C54 C55 1.392(7)
C54 C57 1.503(7)
C55 C56 1.373(6)
C55 H55 0.9500
C56 H56 0.9500
C57 H57A 0.9800
C57 H57B 0.9800
C57 H57C 0.9800
C101 C106 1.393(6)
C101 C102 1.395(5)
C102 C103 1.393(6)
C102 H102 0.9500
C103 C104 1.387(6)
C103 H103 0.9500
C104 C105 1.388(6)
C104 C107 1.505(6)
C105 C106 1.385(6)
C105 H105 0.9500
C106 H106 0.9500
C107 H10B 0.9800
C107 H10C 0.9800
C107 H10D 0.9800
C151 C152 1.390(6)
C151 C156 1.400(6)
C152 C153 1.370(6)
C152 H152 0.9500
C153 C154 1.411(6)
C153 H153 0.9500
C154 C155 1.374(6)
C154 C157 1.502(6)
C155 C156 1.380(6)
C155 H155 0.9500
C156 H156 0.9500
C157 H15B 0.9800
C157 H15C 0.9800
C157 H15D 0.9800
C201 C202 1.378(6)
C201 C206 1.411(5)
C202 C203 1.398(6)
C202 H202 0.9500
C203 C204 1.384(6)
C203 H203 0.9500
C204 C205 1.387(6)
C204 C207 1.507(6)
C205 C206 1.383(6)
C205 H205 0.9500
C206 H206 0.9500
C207 H20C 0.9800
C207 H20D 0.9800
C207 H20E 0.9800
C1S C6S 1.359(8)
C1S C2S 1.385(9)
C1S H1S 0.9500
C2S C3S 1.397(9)
C2S H2S 0.9500
C3S C4S 1.403(8)
C3S H3S 0.9500
C4S C5S 1.368(7)
C4S C7S 1.493(8)
C5S C6S 1.386(7)
C5S H5S 0.9500
C6S H6S 0.9500
C7S H7D 0.9800
C7S H7E 0.9800
C7S H7F 0.9800
C1U C6U 1.376(7)
C1U C2U 1.396(6)
C1U H1U 0.9500
C2U C3U 1.373(6)
C2U H2U 0.9500
C3U C4U 1.401(6)
C3U H3U 0.9500
C4U C5U 1.374(6)
C4U C7U 1.504(6)
C5U C6U 1.387(7)
C5U H5U 0.9500
C6U H6U 0.9500
C7U H7A 0.9800
C7U H7B 0.9800
C7U H7C 0.9800

loop_
_geom_torsion_atom_site_label_1
_geom_torsion_atom_site_label_2
_geom_torsion_atom_site_label_3
_geom_torsion_atom_site_label_4
_geom_torsion
C20 C1 N2 N1A -11.0(9)
C21 C1 N2 N1A -179.0(7)
C20 C1 N2 C3 162.4(4)
C21 C1 N2 C3 -5.6(4)
C1 N2 C3 N34 -174.6(4)
N1A N2 C3 C4 175.0(6)
C1 N2 C3 C4 0.2(4)
N34 C3 C4 C5 2.7(7)
N2 C3 C4 C5 -171.4(4)
N34 C3 C4 C21 179.4(5)
N2 C3 C4 C21 5.2(4)
C21 C4 C5 C6 -20.3(7)
C3 C4 C5 C6 155.4(4)
C21 C4 C5 C51 166.9(4)
C3 C4 C5 C51 -17.4(6)
C4 C5 C6 N22 -7.3(6)
C51 C5 C6 N22 165.7(4)
C4 C5 C6 C7 176.4(4)
C51 C5 C6 C7 -10.6(6)
N22 C6 C7 C8 0.9(5)
C5 C6 C7 C8 177.8(4)
C6 C7 C8 C9 -1.8(5)
C7 C8 C9 N22 2.0(5)
C7 C8 C9 C10 -179.0(4)
N22 C9 C10 C11 -4.3(6)
C8 C9 C10 C11 176.9(4)
N22 C9 C10 C101 177.0(4)
C8 C9 C10 C101 -1.9(6)
C9 C10 C11 N23 1.0(6)
C101 C10 C11 N23 179.8(4)
C9 C10 C11 C12 -176.7(4)
C101 C10 C11 C12 2.0(6)
N23 C11 C12 C13 -0.5(4)
C10 C11 C12 C13 177.6(4)
C11 C12 C13 C14 1.1(4)
C12 C13 C14 N23 -1.4(4)
C12 C13 C14 C15 178.2(4)
N23 C14 C15 C16 2.3(6)
C13 C14 C15 C16 -177.2(4)
N23 C14 C15 C151 -178.4(3)
C13 C14 C15 C151 2.0(6)
C14 C15 C16 N24 -6.0(6)
C151 C15 C16 N24 174.7(4)
C14 C15 C16 C17 173.0(4)
C151 C15 C16 C17 -6.3(6)
N24 C16 C17 C18 0.3(4)
C15 C16 C17 C18 -178.9(4)
C16 C17 C18 C19 0.8(5)
C17 C18 C19 N24 -1.6(4)
C17 C18 C19 C20 179.7(4)
N24 C19 C20 C1 8.8(6)
C18 C19 C20 C1 -172.8(4)
N24 C19 C20 C201 -168.8(4)
C18 C19 C20 C201 9.7(6)
N2 C1 C20 C19 -147.1(4)
C21 C1 C20 C19 17.7(7)
N2 C1 C20 C201 30.5(5)
C21 C1 C20 C201 -164.7(4)
C5 C4 C21 N25 -11.2(7)
C3 C4 C21 N25 172.6(3)
C5 C4 C21 C1 167.8(4)
C3 C4 C21 C1 -8.5(4)
C20 C1 C21 N25 21.4(7)
N2 C1 C21 N25 -172.3(3)
C20 C1 C21 C4 -157.5(4)
N2 C1 C21 C4 8.8(4)
C7 C6 N22 C9 0.4(4)
C5 C6 N22 C9 -176.5(4)
C10 C9 N22 C6 179.5(4)
C8 C9 N22 C6 -1.5(4)
C15 C14 N23 C11 -178.5(4)
C13 C14 N23 C11 1.0(4)
C10 C11 N23 C14 -178.3(4)
C12 C11 N23 C14 -0.4(4)
C15 C16 N24 C19 177.8(4)
C17 C16 N24 C19 -1.3(4)
C20 C19 N24 C16 -179.5(4)
C18 C19 N24 C16 1.8(4)
C4 C21 N25 C26 -142.1(4)
C1 C21 N25 C26 39.2(6)
C21 N25 C26 C27 12.5(6)
C21 N25 C26 C31 -167.6(3)
N25 C26 C27 C28 -177.7(4)
C31 C26 C27 C28 2.4(6)
C26 C27 C28 O1 -174.8(4)
C26 C27 C28 C29 7.2(6)
C27 C28 C29 O2 170.5(4)
O1 C28 C29 O2 -7.9(5)
C27 C28 C29 C30 -11.2(5)
O1 C28 C29 C30 170.4(3)
O2 C29 C30 C31 -175.8(4)
C28 C29 C30 C31 6.0(5)
O2 C29 C30 O3 2.8(6)
C28 C29 C30 O3 -175.4(3)
O3 C30 C31 C26 -175.3(4)
C29 C30 C31 C26 3.1(6)
N25 C26 C31 C30 172.4(4)
C27 C26 C31 C30 -7.7(6)
C27 C28 O1 C32 0.1(6)
C29 C28 O1 C32 178.3(3)
C31 C30 O3 C33 -2.3(6)
C29 C30 O3 C33 179.2(3)
N2 C3 N34 C35 -3.3(10)
C4 C3 N34 C35 -177.0(6)
C3 N34 C35 C36 176.6(6)
C3 N34 C35 C40 -4.6(10)
C40 C35 C36 C37 0.0
N34 C35 C36 C37 178.8(5)
C35 C36 C37 O4 -177.4(7)
C35 C36 C37 C38 0.0
O4 C37 C38 O5 -1.1(9)
C36 C37 C38 O5 -178.7(8)
O4 C37 C38 C39 177.6(6)
C36 C37 C38 C39 0.0
O5 C38 C39 O6 0.6(10)
C37 C38 C39 O6 -178.1(6)
O5 C38 C39 C40 178.7(8)
C37 C38 C39 C40 0.0
O6 C39 C40 C35 178.0(7)
C38 C39 C40 C35 0.0
C36 C35 C40 C39 0.0
N34 C35 C40 C39 -178.7(6)
C36 C37 O4 C41 5.3(9)
C38 C37 O4 C41 -172.2(6)
C37 C38 O5 C42 93.1(9)
C39 C38 O5 C42 -85.6(13)
C40 C39 O6 C44 -3.6(10)
C38 C39 O6 C44 174.5(6)
C3 N2 N1A C1D 9.4(15)
C1 N2 N1A C1D -177.6(9)
N2 N1A C1D C2D 159.5(11)
N2 N1A C1D C6D -21.8(17)
N1A C1D C2D C3D 178.8(10)
C6D C1D C2D C3D 0.0
C3E O45 C3D C4D 174.2(9)
C3E O45 C3D C2D -0.1(16)
C1D C2D C3D O45 174.1(13)
C1D C2D C3D C4D 0.0
O45 C3D C4D O38 9.1(16)
C2D C3D C4D O38 -176.3(17)
O45 C3D C4D C5D -174.6(12)
C2D C3D C4D C5D 0.0
C2E O37 C5D C4D -179.0(15)
C2E O37 C5D C6D 1(2)
O38 C4D C5D O37 -3(2)
C3D C4D C5D O37 -179.8(13)
O38 C4D C5D C6D 176.3(17)
C3D C4D C5D C6D 0.0
O37 C5D C6D C1D 179.8(14)
C4D C5D C6D C1D 0.0
N1A C1D C6D C5D -178.7(11)
C2D C1D C6D C5D 0.0
C3D C4D O38 C4E -99(2)
C5D C4D O38 C4E 85.2(18)
C6 C5 C51 C52 -60.7(5)
C4 C5 C51 C52 112.8(4)
C6 C5 C51 C56 122.5(4)
C4 C5 C51 C56 -64.0(5)
C56 C51 C52 C53 2.4(6)
C5 C51 C52 C53 -174.5(4)
C51 C52 C53 C54 -1.7(7)
C52 C53 C54 C55 -0.3(7)
C52 C53 C54 C57 -179.8(4)
C53 C54 C55 C56 1.5(7)
C57 C54 C55 C56 -178.9(5)
C54 C55 C56 C51 -0.8(8)
C52 C51 C56 C55 -1.2(7)
C5 C51 C56 C55 175.8(4)
C11 C10 C101 C106 64.4(5)
C9 C10 C101 C106 -116.8(4)
C11 C10 C101 C102 -115.4(4)
C9 C10 C101 C102 63.5(5)
C106 C101 C102 C103 0.9(6)
C10 C101 C102 C103 -179.3(4)
C101 C102 C103 C104 -1.3(7)
C102 C103 C104 C105 1.3(6)
C102 C103 C104 C107 -177.2(4)
C103 C104 C105 C106 -1.0(6)
C107 C104 C105 C106 177.5(4)
C104 C105 C106 C101 0.7(6)
C102 C101 C106 C105 -0.6(6)
C10 C101 C106 C105 179.6(4)
C16 C15 C151 C152 107.6(4)
C14 C15 C151 C152 -71.8(5)
C16 C15 C151 C156 -70.4(4)
C14 C15 C151 C156 110.3(4)
C156 C151 C152 C153 0.1(6)
C15 C151 C152 C153 -177.9(4)
C151 C152 C153 C154 -0.3(6)
C152 C153 C154 C155 -0.2(6)
C152 C153 C154 C157 -179.5(4)
C153 C154 C155 C156 0.8(6)
C157 C154 C155 C156 -179.9(4)
C154 C155 C156 C151 -1.0(6)
C152 C151 C156 C155 0.5(5)
C15 C151 C156 C155 178.6(3)
C19 C20 C201 C202 -128.5(4)
C1 C20 C201 C202 53.7(5)
C19 C20 C201 C206 52.6(6)
C1 C20 C201 C206 -125.1(4)
C206 C201 C202 C203 -0.8(6)
C20 C201 C202 C203 -179.8(4)
C201 C202 C203 C204 1.8(7)
C202 C203 C204 C205 -1.1(6)
C202 C203 C204 C207 177.5(4)
C203 C204 C205 C206 -0.6(6)
C207 C204 C205 C206 -179.2(4)
C204 C205 C206 C201 1.6(7)
C202 C201 C206 C205 -0.8(6)
C20 C201 C206 C205 178.1(4)
C6S C1S C2S C3S -0.9(8)
C1S C2S C3S C4S 0.4(8)
C2S C3S C4S C5S 0.5(7)
C2S C3S C4S C7S 180.0(5)
C3S C4S C5S C6S -1.0(7)
C7S C4S C5S C6S 179.5(5)
C2S C1S C6S C5S 0.4(9)
C4S C5S C6S C1S 0.6(8)
C6U C1U C2U C3U 0.0(7)
C1U C2U C3U C4U 1.0(7)
C2U C3U C4U C5U -1.1(6)
C2U C3U C4U C7U -177.9(4)
C3U C4U C5U C6U 0.3(7)
C7U C4U C5U C6U 177.0(4)
C2U C1U C6U C5U -0.8(7)
C4U C5U C6U C1U 0.7(7)
